data_7106209
loop_
_publ_author_name
'Tae Kyung Kim'
'Myunghyun Paik Suh'

_publ_section_title
;
 Selective CO2 adsorption in a flexible non-interpenetrated
 metal&#x0096;organic framework
;
_journal_name_full Chem.Commun.
_journal_page_first 4258
_journal_paper_doi 10.1039/c0cc05199c
_journal_volume 47
_journal_year 2011
_chemical_formula_sum 'C33 H24 Cu2 N0 O14'
_chemical_formula_weight 771.6
_chemical_name_systematic
;
?
;
_space_group_IT_number 15
_symmetry_cell_setting monoclinic
_symmetry_Int_Tables_number 15
_symmetry_space_group_name_Hall '-C 2yc'
_symmetry_space_group_name_H-M 'C 1 2/c 1'
_atom_sites_solution_hydrogens geom
_atom_sites_solution_primary direct
_atom_sites_solution_secondary difmap
_audit_conform_dict_location ftp://ftp.iucr.org/pub/cif_core.dic
_audit_conform_dict_name cif_core.dic
_audit_conform_dict_version 2.3
_audit_creation_date 2011-01-17T17:40:43-00:00
_audit_creation_method 'WinGX routine CIF_UPDATE'
_cell_angle_alpha 90
_cell_angle_beta 98.706(2)
_cell_angle_gamma 90
_cell_formula_units_Z 4
_cell_length_a 10.7765(9)
_cell_length_b 28.1439(13)
_cell_length_c 28.487(2)
_cell_measurement_temperature 293(2)
_cell_volume 8540.4(10)
_computing_cell_refinement 'HKL Scalepack (Otwinowski & Minor 1997)'
_computing_data_collection 'Collect (Nonius BV, 1997-2000)'
_computing_data_reduction 'HKL Denzo and Scalepack (Otwinowski & Minor 1997)'
_computing_structure_refinement 'SHELXL-97 (Sheldrick, 1997)'
_diffrn_ambient_temperature 293(2)
_diffrn_measured_fraction_theta_full 0.964
_diffrn_measured_fraction_theta_max 0.889
_diffrn_measurement_device_type KappaCCD
_diffrn_measurement_method 'CCD rotation images, thick slices'
_diffrn_orient_matrix_type 'by Nonius Collect from scalepack cell'
_diffrn_radiation_monochromator graphite
_diffrn_radiation_probe x-ray
_diffrn_radiation_type MoK\a
_diffrn_radiation_wavelength 0.71073
_diffrn_reflns_av_R_equivalents 0.0592
_diffrn_reflns_av_unetI/netI 0.1792
_diffrn_reflns_limit_h_max 13
_diffrn_reflns_limit_h_min -13
_diffrn_reflns_limit_k_max 27
_diffrn_reflns_limit_k_min -36
_diffrn_reflns_limit_l_max 36
_diffrn_reflns_limit_l_min -36
_diffrn_reflns_number 14034
_diffrn_reflns_theta_full 25
_diffrn_reflns_theta_max 27.47
_diffrn_reflns_theta_min 1.45
_exptl_absorpt_coefficient_mu 0.525
_exptl_absorpt_correction_type none
_exptl_crystal_colour 'light blue'
_exptl_crystal_density_diffrn 0.6
_exptl_crystal_density_method 'not measured'
_exptl_crystal_description prism
_exptl_crystal_F_000 1568
_exptl_crystal_size_max 0.2
_exptl_crystal_size_mid 0.1
_exptl_crystal_size_min 0.1
_platon_squeeze_details
;
;
_refine_diff_density_max 0.793
_refine_diff_density_min -0.683
_refine_diff_density_rms 0.134
_refine_ls_extinction_method none
_refine_ls_goodness_of_fit_ref 0.772
_refine_ls_hydrogen_treatment 'riding model'
_refine_ls_matrix_type full
_refine_ls_number_parameters 217
_refine_ls_number_reflns 8700
_refine_ls_number_restraints 0
_refine_ls_restrained_S_all 0.772
_refine_ls_R_factor_all 0.1512
_refine_ls_R_factor_gt 0.0794
_refine_ls_shift/su_max 0.001
_refine_ls_shift/su_mean 0
_refine_ls_structure_factor_coef Fsqd
_refine_ls_weighting_details 'calc w=1/[\s^2^(Fo^2^)+(0.1225P)^2^+0.0000P] where P=(Fo^2^+2Fc^2^)/3'
_refine_ls_weighting_scheme calc
_refine_ls_wR_factor_gt 0.2084
_refine_ls_wR_factor_ref 0.2297
_reflns_number_gt 2747
_reflns_number_total 8700
_reflns_threshold_expression >2sigma(I)
_cod_data_source_file c0cc05199c.txt
_cod_data_source_block '[Cu2(TCM)(H2O)]original'
_cod_depositor_comments
;
The following automatic conversions were performed:

'_symmetry_cell_setting' value 'Monoclinic' changed to 'monoclinic'
according to the built-in table from CIF Core dictionary named
'cif_core.dic' version 2.4.1 from 2010-06-29.

Automatic conversion script
Id: cif_fix_values 1646 2011-03-28 12:23:43Z adriana 
;
_cod_original_cell_volume 8540.5(11)
_cod_original_sg_symbol_H-M 'C 2/c'
_cod_database_code 7106209

loop_
_symmetry_equiv_pos_as_xyz
'x, y, z'
'-x, y, -z+1/2'
'x+1/2, y+1/2, z'
'-x+1/2, y+1/2, -z+1/2'
'-x, -y, -z'
'x, -y, z-1/2'
'-x+1/2, -y+1/2, -z'
'x+1/2, -y+1/2, z-1/2'

loop_
_atom_site_label
_atom_site_type_symbol
_atom_site_fract_x
_atom_site_fract_y
_atom_site_fract_z
_atom_site_U_iso_or_equiv
_atom_site_adp_type
_atom_site_occupancy
_atom_site_symmetry_multiplicity
_atom_site_calc_flag
_atom_site_refinement_flags
_atom_site_disorder_assembly
_atom_site_disorder_group
C1 C 1 0.7722(2) 0.25 0.0658(19) Uani 1 2 d S . .
C5 C 0.8548(6) 0.6102(2) -0.1303(2) 0.0936(18) Uani 1 1 d . . .
H5 H 0.9416 0.6124 -0.1282 0.112 Uiso 1 1 calc R . .
C6 C 0.8063(6) 0.58051(19) -0.1017(2) 0.0811(17) Uani 1 1 d . . .
C7 C 0.6785(9) 0.5771(2) -0.1062(2) 0.131(3) Uani 1 1 d . . .
H7 H 0.6441 0.5556 -0.087 0.157 Uiso 1 1 calc R . .
C8 C 0.5902(7) 0.6066(3) -0.1411(3) 0.143(3) Uani 1 1 d . . .
H8 H 0.5032 0.6038 -0.1448 0.172 Uiso 1 1 calc R . .
C9 C 0.8812(7) 0.54959(19) -0.06561(19) 0.0746(17) Uani 1 1 d . . .
C10 C 1.0438(5) 0.74110(16) 0.21088(19) 0.0834(17) Uani 1 1 d . . .
H10A H 1.0641 0.7608 0.1851 0.1 Uiso 1 1 calc R . .
H10B H 1.1175 0.7228 0.2237 0.1 Uiso 1 1 calc R . .
C15 C 1.0648(6) 0.64021(18) 0.1032(2) 0.0888(17) Uiso 1 1 d . . .
H15 H 1.1318 0.639 0.0861 0.107 Uiso 1 1 calc R . .
O2 O 0.8202(4) 0.52218(12) -0.04246(14) 0.0903(12) Uani 1 1 d . . .
O3 O 0.9959(4) 0.55400(11) -0.06122(12) 0.0818(11) Uani 1 1 d . . .
O5 O 0.8966(4) 0.53499(13) 0.05487(13) 0.0895(12) Uani 1 1 d . . .
O6 O 1.0723(4) 0.56759(12) 0.03640(14) 0.0825(12) Uani 1 1 d . . .
OW1 O 0.7084(4) 0.45045(13) 0.01617(18) 0.1329(17) Uani 1 1 d . . .
C2 C 0.8854(5) 0.80224(19) 0.22759(19) 0.0865(17) Uani 1 1 d . . .
H2A H 0.822 0.7822 0.2096 0.104 Uiso 1 1 calc R . .
H2B H 0.8484 0.8187 0.252 0.104 Uiso 1 1 calc R . .
C3 C 0.6524(7) 0.63842(19) -0.1672(2) 0.0849(17) Uani 1 1 d . . .
C4 C 0.7760(7) 0.63944(19) -0.1649(2) 0.099(2) Uani 1 1 d . . .
H4 H 0.8124 0.6589 -0.1855 0.119 Uiso 1 1 calc R . .
C11 C 0.9608(7) 0.67775(18) 0.1597(2) 0.0815(17) Uani 1 1 d . . .
C12 C 0.8636(7) 0.6442(2) 0.1535(2) 0.110(2) Uani 1 1 d . . .
H12 H 0.7969 0.6455 0.1707 0.132 Uiso 1 1 calc R . .
C13 C 0.8734(7) 0.6074(2) 0.1187(2) 0.0956(19) Uani 1 1 d . . .
H13 H 0.8112 0.5842 0.1136 0.115 Uiso 1 1 calc R . .
C14 C 0.9697(6) 0.60567(17) 0.0936(2) 0.0764(16) Uani 1 1 d . . .
C16 C 1.0638(7) 0.67612(18) 0.1367(2) 0.0919(19) Uani 1 1 d . . .
H16 H 1.1293 0.6978 0.1432 0.11 Uiso 1 1 calc R . .
C17 C 0.9832(6) 0.56647(19) 0.0595(2) 0.0750(17) Uani 1 1 d . . .
Cu1 Cu 0.89678(6) 0.481058(17) 0.01088(2) 0.0700(3) Uani 1 1 d . . .
O1 O 0.5658(4) 0.66443(13) -0.19698(15) 0.1027(13) Uani 1 1 d . . .
O4 O 0.9408(4) 0.71014(12) 0.19438(13) 0.0906(12) Uani 1 1 d . . .

loop_
_atom_site_aniso_label
_atom_site_aniso_U_11
_atom_site_aniso_U_22
_atom_site_aniso_U_33
_atom_site_aniso_U_23
_atom_site_aniso_U_13
_atom_site_aniso_U_12
C1 0.067(5) 0.070(4) 0.058(5) 0 0.002(4) 0
C5 0.084(5) 0.112(4) 0.081(5) 0.020(4) -0.001(4) -0.002(4)
C6 0.068(4) 0.086(4) 0.082(4) 0.012(3) -0.012(4) -0.009(3)
C7 0.170(8) 0.108(5) 0.104(6) 0.041(4) -0.016(6) -0.019(5)
C8 0.095(6) 0.179(7) 0.152(7) 0.063(6) 0.002(5) -0.021(5)
C9 0.089(5) 0.066(3) 0.061(4) 0.002(3) -0.013(4) 0.014(4)
C10 0.105(5) 0.062(3) 0.081(4) 0.004(3) 0.005(4) -0.006(3)
O2 0.101(3) 0.079(2) 0.083(3) 0.015(2) -0.010(2) 0.008(2)
O3 0.082(3) 0.083(2) 0.073(3) 0.0124(18) -0.013(2) 0.011(2)
O5 0.097(3) 0.080(2) 0.086(3) -0.0088(19) -0.003(2) -0.008(2)
O6 0.095(3) 0.073(2) 0.076(3) -0.0152(19) 0.001(2) -0.007(2)
OW1 0.113(4) 0.105(3) 0.189(5) 0.007(3) 0.049(3) -0.011(3)
C2 0.097(5) 0.088(4) 0.067(4) -0.009(3) -0.010(3) -0.004(3)
C3 0.080(5) 0.086(4) 0.083(5) 0.009(3) -0.005(4) -0.006(4)
C4 0.111(6) 0.087(4) 0.096(5) 0.023(3) 0.002(4) -0.006(4)
C11 0.097(5) 0.068(3) 0.075(4) -0.011(3) -0.002(4) -0.008(3)
C12 0.120(6) 0.100(4) 0.112(6) -0.031(4) 0.021(4) -0.015(4)
C13 0.106(6) 0.089(4) 0.090(5) -0.002(3) 0.012(4) -0.021(4)
C14 0.094(5) 0.069(3) 0.063(4) -0.006(3) 0.002(3) -0.012(3)
C16 0.102(5) 0.076(4) 0.097(5) -0.029(3) 0.014(4) -0.015(3)
C17 0.078(5) 0.066(3) 0.074(4) -0.001(3) -0.010(4) 0.006(3)
Cu1 0.0913(6) 0.0517(3) 0.0587(4) 0.0010(3) -0.0156(3) -0.0021(3)
O1 0.108(3) 0.099(3) 0.094(3) 0.028(2) -0.008(3) 0.003(2)
O4 0.112(3) 0.080(2) 0.077(3) -0.017(2) 0.005(2) -0.010(2)

loop_
_atom_type_symbol
_atom_type_description
_atom_type_scat_dispersion_real
_atom_type_scat_dispersion_imag
_atom_type_scat_source
C C 0.0033 0.0016 'International Tables Vol C Tables 4.2.6.8 and 6.1.1.4'
H H 0 0 'International Tables Vol C Tables 4.2.6.8 and 6.1.1.4'
Cu Cu 0.3201 1.2651 'International Tables Vol C Tables 4.2.6.8 and 6.1.1.4'
N N 0.0061 0.0033 'International Tables Vol C Tables 4.2.6.8 and 6.1.1.4'
O O 0.0106 0.006 'International Tables Vol C Tables 4.2.6.8 and 6.1.1.4'

loop_
_geom_angle_atom_site_label_1
_geom_angle_atom_site_label_2
_geom_angle_atom_site_label_3
_geom_angle
_geom_angle_site_symmetry_1
_geom_angle_site_symmetry_3
_geom_angle_publ_flag
C10 C1 C10 111.1(5) . 2_755 ?
C10 C1 C2 107.1(3) . 2_755 ?
C10 C1 C2 108.8(3) 2_755 2_755 ?
C10 C1 C2 108.8(3) . . ?
C10 C1 C2 107.1(3) 2_755 . ?
C2 C1 C2 113.9(5) 2_755 . ?
C6 C5 C4 121.9(6) . . ?
C6 C5 H5 119 . . ?
C4 C5 H5 119 . . ?
C5 C6 C7 118.1(6) . . ?
C5 C6 C9 124.7(6) . . ?
C7 C6 C9 117.2(6) . . ?
C6 C7 C8 123.2(6) . . ?
C6 C7 H7 118.4 . . ?
C8 C7 H7 118.4 . . ?
C3 C8 C7 113.3(6) . . ?
C3 C8 H8 123.4 . . ?
C7 C8 H8 123.4 . . ?
O3 C9 O2 127.1(5) . . ?
O3 C9 C6 116.3(6) . . ?
O2 C9 C6 116.5(6) . . ?
O4 C10 C1 105.9(4) . . ?
O4 C10 H10A 110.5 . . ?
C1 C10 H10A 110.5 . . ?
O4 C10 H10B 110.5 . . ?
C1 C10 H10B 110.5 . . ?
H10A C10 H10B 108.7 . . ?
C16 C15 C14 123.5(6) . . ?
C16 C15 H15 118.2 . . ?
C14 C15 H15 118.2 . . ?
C9 O2 Cu1 124.5(4) . . ?
C9 O3 Cu1 119.7(4) . 5_765 ?
C17 O5 Cu1 121.9(4) . . ?
C17 O6 Cu1 124.4(4) . 5_765 ?
O1 C2 C1 105.3(4) 7_665 . ?
O1 C2 H2A 110.7 7_665 . ?
C1 C2 H2A 110.7 . . ?
O1 C2 H2B 110.7 7_665 . ?
C1 C2 H2B 110.7 . . ?
H2A C2 H2B 108.8 . . ?
C4 C3 O1 127.1(6) . . ?
C4 C3 C8 123.2(6) . . ?
O1 C3 C8 109.5(6) . . ?
C3 C4 C5 120.0(6) . . ?
C3 C4 H4 120 . . ?
C5 C4 H4 120 . . ?
C16 C11 O4 125.9(5) . . ?
C16 C11 C12 124.2(6) . . ?
O4 C11 C12 109.7(6) . . ?
C11 C12 C13 115.9(6) . . ?
C11 C12 H12 122 . . ?
C13 C12 H12 122 . . ?
C14 C13 C12 122.0(6) . . ?
C14 C13 H13 119 . . ?
C12 C13 H13 119 . . ?
C13 C14 C15 117.9(6) . . ?
C13 C14 C17 122.1(6) . . ?
C15 C14 C17 119.8(6) . . ?
C11 C16 C15 116.3(6) . . ?
C11 C16 H16 121.9 . . ?
C15 C16 H16 121.9 . . ?
O6 C17 O5 124.9(6) . . ?
O6 C17 C14 119.0(6) . . ?
O5 C17 C14 116.0(6) . . ?
O3 Cu1 O5 88.84(14) 5_765 . ?
O3 Cu1 O6 90.46(15) 5_765 5_765 ?
O5 Cu1 O6 168.76(16) . 5_765 ?
O3 Cu1 O2 168.58(17) 5_765 . ?
O5 Cu1 O2 89.85(15) . . ?
O6 Cu1 O2 88.62(15) 5_765 . ?
O3 Cu1 OW1 101.41(18) 5_765 . ?
O5 Cu1 OW1 99.56(16) . . ?
O6 Cu1 OW1 91.58(17) 5_765 . ?
O2 Cu1 OW1 89.99(18) . . ?
O3 Cu1 Cu1 87.13(13) 5_765 5_765 ?
O5 Cu1 Cu1 85.40(12) . 5_765 ?
O6 Cu1 Cu1 83.37(13) 5_765 5_765 ?
O2 Cu1 Cu1 81.46(13) . 5_765 ?
OW1 Cu1 Cu1 170.14(14) . 5_765 ?
C3 O1 C2 116.5(5) . 7_665 ?
C11 O4 C10 115.9(5) . . ?

loop_
_geom_bond_atom_site_label_1
_geom_bond_atom_site_label_2
_geom_bond_distance
_geom_bond_site_symmetry_2
_geom_bond_publ_flag
C1 C10 1.545(6) . ?
C1 C10 1.545(6) 2_755 ?
C1 C2 1.553(6) 2_755 ?
C1 C2 1.553(6) . ?
C5 C6 1.329(7) . ?
C5 C4 1.455(7) . ?
C5 H5 0.93 . ?
C6 C7 1.367(9) . ?
C6 C9 1.488(7) . ?
C7 C8 1.515(9) . ?
C7 H7 0.93 . ?
C8 C3 1.399(8) . ?
C8 H8 0.93 . ?
C9 O3 1.229(6) . ?
C9 O2 1.262(6) . ?
C10 O4 1.433(6) . ?
C10 H10A 0.97 . ?
C10 H10B 0.97 . ?
C15 C16 1.393(7) . ?
C15 C14 1.408(7) . ?
C15 H15 0.93 . ?
O2 Cu1 1.987(4) . ?
O3 Cu1 1.966(3) 5_765 ?
O5 C17 1.280(6) . ?
O5 Cu1 1.969(4) . ?
O6 C17 1.244(6) . ?
O6 Cu1 1.984(4) 5_765 ?
OW1 Cu1 2.232(4) . ?
C2 O1 1.434(6) 7_665 ?
C2 H2A 0.97 . ?
C2 H2B 0.97 . ?
C3 C4 1.323(7) . ?
C3 O1 1.374(6) . ?
C4 H4 0.93 . ?
C11 C16 1.370(7) . ?
C11 O4 1.386(6) . ?
C11 C12 1.401(7) . ?
C12 C13 1.449(7) . ?
C12 H12 0.93 . ?
C13 C14 1.349(7) . ?
C13 H13 0.93 . ?
C14 C17 1.491(7) . ?
C16 H16 0.93 . ?
Cu1 O3 1.966(3) 5_765 ?
Cu1 O6 1.984(4) 5_765 ?
Cu1 Cu1 2.6245(13) 5_765 ?
O1 C2 1.434(6) 7_665 ?

loop_
_platon_squeeze_void_nr
_platon_squeeze_void_average_x
_platon_squeeze_void_average_y
_platon_squeeze_void_average_z
_platon_squeeze_void_volume
_platon_squeeze_void_count_electrons
_platon_squeeze_void_content
1 0.012 -0.008 0.031 6292 3176 ' '
